data_4338508
loop_
_publ_author_name
'Correa-Ascencio, Marisol'
'Galv\'an-Miranda, Elizabeth K'
'Rasc\'on-Cruz, Fernando'
'Jim\'enez-Sandoval, Omar'
'Jim\'enez-Sandoval, Sergio J'
'Cea-Olivares, Raymundo'
'Jancik, Vojtech'
'Toscano, R. Alfredo'
'Garc\'ia-Montalvo, Ver\'onica'

_publ_section_title
;
 Lanthanide(III) complexes with
 4,5-bis(diphenylphosphinoyl)-1,2,3-triazolate and the use of
 1,10-phenanthroline as auxiliary ligand.
;
_journal_issue 9
_journal_name_full 'Inorganic chemistry'
_journal_page_first 4109
_journal_page_last 4116
_journal_paper_doi 10.1021/ic902120e
_journal_volume 49
_journal_year 2010
_chemical_absolute_configuration ad
_chemical_formula_moiety 'C82 H72 Gd N9 O8 P6 S2, 0.471(C H4 O), 2(H2 O)'
_chemical_formula_sum 'C82.47 H77.89 Gd N9 O10.47 P6 S2'
_chemical_formula_weight 1769.77
_chemical_name_systematic
; 
?
;
_space_group_IT_number 4
_symmetry_cell_setting monoclinic
_symmetry_space_group_name_Hall 'P 2yb'
_symmetry_space_group_name_H-M 'P 1 21 1'
_atom_sites_solution_hydrogens geom
_atom_sites_solution_primary direct
_atom_sites_solution_secondary difmap
_audit_creation_method SHELXL-97
_cell_angle_alpha 90.00
_cell_angle_beta 108.13(3)
_cell_angle_gamma 90.00
_cell_formula_units_Z 2
_cell_length_a 12.110(3)
_cell_length_b 21.141(4)
_cell_length_c 16.583(3)
_cell_measurement_reflns_used 6204
_cell_measurement_temperature 294(2)
_cell_measurement_theta_max 31.40
_cell_measurement_theta_min 2.50
_cell_volume 4034.8(16)
_computing_cell_refinement 'SMART V 5.625 (Bruker, 1999)'
_computing_data_collection 'SMART V 5.625 (Bruker, 1999)'
_computing_data_reduction 'SAINT V 6.23C (Bruker, 1999)'
_computing_molecular_graphics 'SHELXTL V 6.12 (Sheldrick, 2000)'
_computing_publication_material 'SHELXTL V 6.12 (Sheldrick, 2000)'
_computing_structure_refinement 'SHELXTL V 6.12 (Sheldrick, 2000)'
_computing_structure_solution 'SHELXTL V 6.12 (Sheldrick, 2000)'
_diffrn_ambient_temperature 294(2)
_diffrn_detector_area_resol_mean 0.661
_diffrn_measured_fraction_theta_full 0.998
_diffrn_measured_fraction_theta_max 0.998
_diffrn_measurement_device_type 'Bruker Smart Apex CCD diffractometer'
_diffrn_measurement_method \w-scans
_diffrn_radiation_monochromator graphite
_diffrn_radiation_source 'fine-focus sealed tube'
_diffrn_radiation_type MoK\a
_diffrn_radiation_wavelength 0.71073
_diffrn_reflns_av_R_equivalents 0.0402
_diffrn_reflns_av_sigmaI/netI 0.0642
_diffrn_reflns_limit_h_max 14
_diffrn_reflns_limit_h_min -14
_diffrn_reflns_limit_k_max 25
_diffrn_reflns_limit_k_min -25
_diffrn_reflns_limit_l_max 19
_diffrn_reflns_limit_l_min -19
_diffrn_reflns_number 28234
_diffrn_reflns_theta_full 25.03
_diffrn_reflns_theta_max 25.03
_diffrn_reflns_theta_min 1.61
_diffrn_standards_decay_% 0
_exptl_absorpt_coefficient_mu 1.058
_exptl_absorpt_correction_T_max 0.9373
_exptl_absorpt_correction_T_min 0.7007
_exptl_absorpt_correction_type multi-scan
_exptl_absorpt_process_details '(Sheldrick, 2004)'
_exptl_crystal_colour colorless
_exptl_crystal_density_diffrn 1.457
_exptl_crystal_density_method 'not measured'
_exptl_crystal_description prism
_exptl_crystal_F_000 1811
_exptl_crystal_size_max 0.362
_exptl_crystal_size_mid 0.078
_exptl_crystal_size_min 0.062
_refine_diff_density_max 1.383
_refine_diff_density_min -0.982
_refine_diff_density_rms 0.086
_refine_ls_abs_structure_details 'Flack H D (1983), Acta Cryst. A39, 876-881'
_refine_ls_abs_structure_Flack 0.195(8)
_refine_ls_extinction_method none
_refine_ls_goodness_of_fit_ref 1.009
_refine_ls_hydrogen_treatment mixed
_refine_ls_matrix_type full
_refine_ls_number_parameters 1101
_refine_ls_number_reflns 13906
_refine_ls_number_restraints 660
_refine_ls_restrained_S_all 0.993
_refine_ls_R_factor_all 0.0591
_refine_ls_R_factor_gt 0.0510
_refine_ls_shift/su_max 0.001
_refine_ls_shift/su_mean 0.000
_refine_ls_structure_factor_coef Fsqd
_refine_ls_weighting_details 'calc w=1/[\s^2^(Fo^2^)+(0.0612P)^2^] where P=(Fo^2^+2Fc^2^)/3'
_refine_ls_weighting_scheme calc
_refine_ls_wR_factor_gt 0.1064
_refine_ls_wR_factor_ref 0.1100
_reflns_number_gt 12198
_reflns_number_total 13906
_reflns_threshold_expression >2sigma(I)
_cod_data_source_file ic902120e_si_001.cif
_cod_data_source_block Compound_5
_cod_depositor_comments
;
The following automatic conversions were performed:

'_symmetry_cell_setting' value 'Monoclinic' changed to 'monoclinic'
according to
/usr/data/users/saulius/automatic-downloads/retrospective/ACS/lib/dictionaries/cif_core.dic
dictionary named 'cif_core.dic' version 2.4.2 from 2011-04-26.

Automatic conversion script
Id: cif_fix_values 2281 2013-09-26 08:29:07Z andrius 
;
_cod_original_cell_volume 4034.8(15)
_cod_original_sg_symbol_H-M 'P 21'
_cod_database_code 4338508

loop_
_symmetry_equiv_pos_as_xyz
'x, y, z'
'-x, y+1/2, -z'

loop_
_atom_site_label
_atom_site_type_symbol
_atom_site_fract_x
_atom_site_fract_y
_atom_site_fract_z
_atom_site_U_iso_or_equiv
_atom_site_adp_type
_atom_site_occupancy
_atom_site_symmetry_multiplicity
_atom_site_calc_flag
_atom_site_refinement_flags
_atom_site_disorder_assembly
_atom_site_disorder_group
Gd1 Gd 0.51036(2) 0.751869(16) 0.771471(16) 0.03565(8) Uani 1 1 d . . .
P1 P 0.47305(15) 0.79098(8) 0.55658(11) 0.0402(4) Uani 1 1 d . . .
P2 P 0.16744(16) 0.77742(8) 0.38730(11) 0.0470(4) Uani 1 1 d . A .
P3 P 0.43812(15) 0.92702(8) 0.79010(11) 0.0425(4) Uani 1 1 d . . .
P4 P 0.75806(15) 0.87301(9) 0.83627(12) 0.0455(4) Uani 1 1 d . . .
P5 P 0.74849(15) 0.62896(8) 0.78430(12) 0.0405(4) Uani 1 1 d . . .
P6 P 0.42774(15) 0.57747(8) 0.73691(12) 0.0420(4) Uani 1 1 d . . .
O1 O 0.5518(4) 0.77365(18) 0.6436(3) 0.0457(11) Uani 1 1 d . A .
O2 O 0.2652(4) 0.7893(2) 0.3548(3) 0.0539(12) Uani 1 1 d . . .
O3 O 0.4494(5) 0.8570(2) 0.7776(3) 0.0463(12) Uani 1 1 d . A .
O4 O 0.6754(4) 0.8190(2) 0.8199(3) 0.0509(13) Uani 1 1 d . A .
O5 O 0.6690(4) 0.6840(2) 0.7777(3) 0.0470(12) Uani 1 1 d . A .
O6 O 0.4406(4) 0.6473(2) 0.7448(3) 0.0495(13) Uani 1 1 d . A .
N1 N 0.3221(4) 0.7599(3) 0.6341(3) 0.0424(12) Uani 1 1 d . A .
N2 N 0.2098(4) 0.7497(4) 0.6260(3) 0.0519(12) Uani 1 1 d . . .
N3 N 0.1463(4) 0.7519(4) 0.5451(3) 0.0532(11) Uani 1 1 d . A .
C4 C 0.2191(5) 0.7652(3) 0.4990(4) 0.0412(17) Uani 1 1 d . . .
C5 C 0.3311(5) 0.7689(2) 0.5559(4) 0.0384(15) Uani 1 1 d . A .
C6 C 0.4761(6) 0.8756(3) 0.5392(4) 0.0410(14) Uani 1 1 d . A .
C7 C 0.5407(6) 0.9121(3) 0.6036(5) 0.0553(18) Uani 1 1 d . . .
H7A H 0.5887 0.8936 0.6529 0.066 Uiso 1 1 calc R A .
C8 C 0.5349(8) 0.9772(4) 0.5956(5) 0.067(2) Uani 1 1 d . A .
H8A H 0.5775 1.0025 0.6404 0.081 Uiso 1 1 calc R . .
C9 C 0.4685(8) 1.0042(4) 0.5239(5) 0.071(2) Uani 1 1 d . . .
H9A H 0.4650 1.0481 0.5194 0.085 Uiso 1 1 calc R A .
C10 C 0.4045(8) 0.9670(4) 0.4560(5) 0.068(2) Uani 1 1 d . A .
H10A H 0.3594 0.9859 0.4059 0.082 Uiso 1 1 calc R . .
C11 C 0.4083(6) 0.9024(3) 0.4637(5) 0.0545(18) Uani 1 1 d . . .
H11A H 0.3662 0.8770 0.4189 0.065 Uiso 1 1 calc R A .
C12 C 0.5093(5) 0.7512(5) 0.4718(3) 0.0502(14) Uani 1 1 d . A .
C13 C 0.5801(8) 0.7810(4) 0.4323(6) 0.077(2) Uani 1 1 d . . .
H13A H 0.6085 0.8212 0.4502 0.092 Uiso 1 1 calc R A .
C14 C 0.6092(10) 0.7533(9) 0.3681(6) 0.112(3) Uani 1 1 d . A .
H14A H 0.6612 0.7730 0.3451 0.134 Uiso 1 1 calc R . .
C15 C 0.5634(11) 0.6982(6) 0.3385(6) 0.100(4) Uani 1 1 d . . .
H15A H 0.5796 0.6808 0.2919 0.119 Uiso 1 1 calc R A .
C16 C 0.4940(10) 0.6665(4) 0.3736(6) 0.094(3) Uani 1 1 d . A .
H16A H 0.4645 0.6272 0.3521 0.113 Uiso 1 1 calc R . .
C17 C 0.4652(8) 0.6927(4) 0.4438(5) 0.068(2) Uani 1 1 d . . .
H17A H 0.4184 0.6709 0.4694 0.082 Uiso 1 1 calc R A .
C18 C 0.0721(6) 0.8448(4) 0.3728(4) 0.0546(19) Uani 1 1 d . . .
C19 C 0.0936(7) 0.8964(4) 0.3304(5) 0.064(2) Uani 1 1 d . A .
H19A H 0.1541 0.8952 0.3070 0.076 Uiso 1 1 calc R . .
C20 C 0.0272(11) 0.9498(5) 0.3220(7) 0.097(3) Uani 1 1 d . . .
H20A H 0.0423 0.9846 0.2926 0.117 Uiso 1 1 calc R A .
C21 C -0.0613(12) 0.9521(6) 0.3567(8) 0.111(4) Uani 1 1 d . A .
H21A H -0.1048 0.9889 0.3530 0.133 Uiso 1 1 calc R . .
C22 C -0.0854(9) 0.9006(6) 0.3966(7) 0.104(4) Uani 1 1 d . . .
H22A H -0.1486 0.9016 0.4170 0.125 Uiso 1 1 calc R A .
C23 C -0.0187(7) 0.8469(5) 0.4076(5) 0.075(2) Uani 1 1 d . A .
H23A H -0.0339 0.8126 0.4377 0.090 Uiso 1 1 calc R . .
C24 C 0.0847(7) 0.7103(4) 0.3344(5) 0.061(2) Uani 1 1 d . . .
C25 C -0.0327(9) 0.7032(5) 0.3174(7) 0.092(3) Uani 1 1 d . A .
H25A H -0.0758 0.7326 0.3366 0.111 Uiso 1 1 calc R . .
C26 C -0.0877(10) 0.6487(6) 0.2689(8) 0.113(4) Uani 1 1 d . . .
H26A H -0.1676 0.6429 0.2553 0.136 Uiso 1 1 calc R A .
C27 C -0.0219(13) 0.6059(6) 0.2434(7) 0.106(4) Uani 1 1 d . A .
H27A H -0.0568 0.5698 0.2146 0.127 Uiso 1 1 calc R . .
C28 C 0.0905(12) 0.6147(5) 0.2587(7) 0.096(3) Uani 1 1 d . . .
H28A H 0.1335 0.5851 0.2397 0.115 Uiso 1 1 calc R A .
C29 C 0.1439(9) 0.6661(4) 0.3014(5) 0.076(2) Uani 1 1 d . A .
H29A H 0.2226 0.6721 0.3091 0.091 Uiso 1 1 calc R . .
N30 N 0.7562(5) 1.0006(3) 0.8469(4) 0.0597(16) Uani 1 1 d . . .
N31 N 0.6860(6) 1.0500(3) 0.8407(5) 0.0653(18) Uani 1 1 d . A .
N32 N 0.5740(6) 1.0310(3) 0.8214(4) 0.0602(16) Uani 1 1 d . . .
C33 C 0.5745(6) 0.9664(3) 0.8130(5) 0.0464(16) Uani 1 1 d . A .
C34 C 0.6896(6) 0.9479(3) 0.8299(5) 0.0476(16) Uani 1 1 d . A .
C35 C 0.8384(6) 0.8729(3) 0.7623(5) 0.0492(17) Uani 1 1 d . A .
C36 C 0.8302(7) 0.8198(4) 0.7114(5) 0.0598(19) Uani 1 1 d . . .
H36A H 0.7827 0.7861 0.7154 0.072 Uiso 1 1 calc R A .
C37 C 0.8927(9) 0.8174(5) 0.6551(6) 0.087(3) Uani 1 1 d . A .
H37A H 0.8876 0.7817 0.6213 0.105 Uiso 1 1 calc R . .
C38 C 0.9609(10) 0.8657(6) 0.6480(6) 0.086(3) Uani 1 1 d . . .
H38A H 1.0028 0.8628 0.6098 0.103 Uiso 1 1 calc R A .
C39 C 0.9699(7) 0.9193(5) 0.6962(6) 0.070(2) Uani 1 1 d . A .
H39A H 1.0168 0.9526 0.6902 0.084 Uiso 1 1 calc R . .
C40 C 0.9094(7) 0.9234(4) 0.7531(5) 0.062(2) Uani 1 1 d . . .
H40A H 0.9151 0.9596 0.7859 0.074 Uiso 1 1 calc R A .
C41 C 0.8598(6) 0.8675(3) 0.9422(4) 0.0506(17) Uani 1 1 d . A .
C42 C 0.9697(9) 0.8909(6) 0.9637(7) 0.101(3) Uani 1 1 d . . .
H42A H 0.9972 0.9103 0.9234 0.122 Uiso 1 1 calc R A .
C43 C 1.0408(12) 0.8850(7) 1.0481(9) 0.120(5) Uani 1 1 d . A .
H43A H 1.1142 0.9034 1.0642 0.143 Uiso 1 1 calc R . .
C44 C 1.0069(11) 0.8543(6) 1.1054(7) 0.102(4) Uani 1 1 d . . .
H44A H 1.0577 0.8486 1.1600 0.123 Uiso 1 1 calc R A .
C45 C 0.8975(11) 0.8310(7) 1.0842(6) 0.115(4) Uani 1 1 d . A .
H45A H 0.8716 0.8105 1.1246 0.138 Uiso 1 1 calc R . .
C46 C 0.8241(8) 0.8378(5) 1.0017(6) 0.091(3) Uani 1 1 d . . .
H46A H 0.7490 0.8217 0.9871 0.109 Uiso 1 1 calc R A .
C47 C 0.3870(6) 0.9445(3) 0.8786(4) 0.0473(17) Uani 1 1 d . A .
C48 C 0.4588(7) 0.9376(5) 0.9602(5) 0.078(3) Uani 1 1 d . . .
H48A H 0.5352 0.9247 0.9697 0.094 Uiso 1 1 calc R A .
C49 C 0.4199(9) 0.9495(5) 1.0283(6) 0.093(3) Uani 1 1 d . A .
H49A H 0.4690 0.9431 1.0833 0.112 Uiso 1 1 calc R . .
C50 C 0.3106(9) 0.9704(5) 1.0154(6) 0.085(3) Uani 1 1 d . . .
H50A H 0.2853 0.9790 1.0617 0.102 Uiso 1 1 calc R A .
C51 C 0.2379(9) 0.9791(5) 0.9366(6) 0.077(3) Uani 1 1 d . A .
H51A H 0.1631 0.9941 0.9286 0.093 Uiso 1 1 calc R . .
C52 C 0.2745(7) 0.9657(4) 0.8675(5) 0.066(2) Uani 1 1 d . . .
H52A H 0.2233 0.9708 0.8130 0.079 Uiso 1 1 calc R A .
C53 C 0.3355(6) 0.9632(3) 0.6976(4) 0.0466(16) Uani 1 1 d . A .
C54 C 0.3194(7) 1.0269(4) 0.6890(5) 0.065(2) Uani 1 1 d . . .
H54A H 0.3651 1.0541 0.7301 0.078 Uiso 1 1 calc R A .
C55 C 0.2355(8) 1.0511(4) 0.6195(5) 0.075(2) Uani 1 1 d . A .
H55A H 0.2242 1.0946 0.6137 0.090 Uiso 1 1 calc R . .
C56 C 0.1685(8) 1.0110(4) 0.5587(5) 0.074(2) Uani 1 1 d . . .
H56A H 0.1138 1.0273 0.5106 0.089 Uiso 1 1 calc R A .
C57 C 0.1824(7) 0.9475(4) 0.5691(5) 0.062(2) Uani 1 1 d . A .
H57A H 0.1355 0.9205 0.5285 0.075 Uiso 1 1 calc R . .
C58 C 0.2653(6) 0.9224(4) 0.6390(5) 0.0533(18) Uani 1 1 d . . .
H58A H 0.2735 0.8789 0.6464 0.064 Uiso 1 1 calc R A .
N59 N 0.5592(6) 0.4720(3) 0.7565(4) 0.0541(15) Uani 1 1 d . . .
N60 N 0.6693(6) 0.4521(3) 0.7712(4) 0.0534(15) Uani 1 1 d . A .
N61 N 0.7399(5) 0.5007(3) 0.7783(4) 0.0504(14) Uani 1 1 d . . .
C62 C 0.6770(6) 0.5543(3) 0.7718(4) 0.0411(15) Uani 1 1 d . A .
C63 C 0.5622(6) 0.5353(3) 0.7578(4) 0.0433(15) Uani 1 1 d . A .
C64 C 0.3380(6) 0.5564(3) 0.6314(4) 0.0453(16) Uani 1 1 d . A .
C65 C 0.2576(7) 0.5995(4) 0.5876(5) 0.067(2) Uani 1 1 d . . .
H65A H 0.2529 0.6386 0.6120 0.080 Uiso 1 1 calc R A .
C66 C 0.1832(8) 0.5859(5) 0.5077(5) 0.076(2) Uani 1 1 d . A .
H66A H 0.1279 0.6151 0.4784 0.091 Uiso 1 1 calc R . .
C67 C 0.1927(9) 0.5287(5) 0.4730(5) 0.084(3) Uani 1 1 d . . .
H67A H 0.1441 0.5195 0.4187 0.100 Uiso 1 1 calc R A .
C68 C 0.2701(8) 0.4851(4) 0.5146(6) 0.072(2) Uani 1 1 d . A .
H68A H 0.2734 0.4461 0.4896 0.087 Uiso 1 1 calc R . .
C69 C 0.3438(7) 0.4982(3) 0.5935(5) 0.062(2) Uani 1 1 d . . .
H69A H 0.3980 0.4682 0.6221 0.074 Uiso 1 1 calc R A .
C70 C 0.3552(7) 0.5482(4) 0.8103(5) 0.0555(18) Uani 1 1 d . A .
C71 C 0.3359(11) 0.5856(5) 0.8687(7) 0.108(4) Uani 1 1 d . . .
H71A H 0.3569 0.6280 0.8702 0.130 Uiso 1 1 calc R A .
C72 C 0.2860(14) 0.5634(7) 0.9269(9) 0.139(6) Uani 1 1 d . A .
H72A H 0.2790 0.5899 0.9699 0.167 Uiso 1 1 calc R . .
C73 C 0.2482(11) 0.5054(8) 0.9221(9) 0.112(5) Uani 1 1 d . . .
H73A H 0.2132 0.4908 0.9611 0.135 Uiso 1 1 calc R A .
C74 C 0.2594(9) 0.4666(6) 0.8610(7) 0.095(3) Uani 1 1 d . A .
H74A H 0.2303 0.4257 0.8577 0.114 Uiso 1 1 calc R . .
C75 C 0.3124(8) 0.4858(4) 0.8039(5) 0.076(2) Uani 1 1 d . . .
H75A H 0.3200 0.4586 0.7619 0.091 Uiso 1 1 calc R A .
C76 C 0.8182(6) 0.6334(3) 0.7034(5) 0.0481(16) Uani 1 1 d . A .
C77 C 0.9326(8) 0.6203(5) 0.7159(6) 0.074(2) Uani 1 1 d . . .
H77A H 0.9794 0.6051 0.7680 0.089 Uiso 1 1 calc R A .
C78 C 0.9789(10) 0.6304(6) 0.6481(8) 0.087(3) Uani 1 1 d . A .
H78A H 1.0577 0.6236 0.6570 0.105 Uiso 1 1 calc R . .
C79 C 0.9125(10) 0.6491(4) 0.5727(6) 0.078(3) Uani 1 1 d . . .
H79A H 0.9449 0.6556 0.5294 0.093 Uiso 1 1 calc R A .
C80 C 0.7963(10) 0.6589(5) 0.5577(6) 0.088(3) Uani 1 1 d . A .
H80A H 0.7492 0.6694 0.5035 0.106 Uiso 1 1 calc R . .
C81 C 0.7486(8) 0.6535(4) 0.6231(5) 0.073(2) Uani 1 1 d . . .
H81A H 0.6707 0.6631 0.6139 0.087 Uiso 1 1 calc R A .
C82 C 0.8643(6) 0.6297(3) 0.8838(4) 0.0478(16) Uani 1 1 d . A .
C83 C 0.9239(7) 0.5761(4) 0.9222(5) 0.069(2) Uani 1 1 d . . .
H83A H 0.9022 0.5365 0.8978 0.083 Uiso 1 1 calc R A .
C84 C 1.0138(8) 0.5810(5) 0.9954(6) 0.078(3) Uani 1 1 d . A .
H84A H 1.0529 0.5449 1.0215 0.094 Uiso 1 1 calc R . .
C85 C 1.0460(9) 0.6383(7) 1.0298(7) 0.090(4) Uani 1 1 d . . .
H85A H 1.1092 0.6417 1.0788 0.107 Uiso 1 1 calc R A .
C86 C 0.9883(11) 0.6905(6) 0.9947(8) 0.118(4) Uani 1 1 d . A .
H86A H 1.0103 0.7296 1.0203 0.142 Uiso 1 1 calc R . .
C87 C 0.8958(8) 0.6865(5) 0.9200(6) 0.089(3) Uani 1 1 d . . .
H87A H 0.8561 0.7228 0.8952 0.107 Uiso 1 1 calc R A .
O7 O 0.3527(5) 0.7470(7) 0.8287(7) 0.0559(14) Uani 0.812(6) 1 d PDU A 1
S1 S 0.2487(2) 0.78655(14) 0.82892(19) 0.0611(8) Uani 0.812(6) 1 d PDU A 1
C88 C 0.2642(10) 0.7978(6) 0.9377(6) 0.080(2) Uani 0.812(6) 1 d PDU A 1
H88A H 0.3268 0.8267 0.9621 0.119 Uiso 0.812(6) 1 calc PR A 1
H88B H 0.2809 0.7579 0.9668 0.119 Uiso 0.812(6) 1 calc PR A 1
H88C H 0.1934 0.8147 0.9433 0.119 Uiso 0.812(6) 1 calc PR A 1
C89 C 0.1306(8) 0.7328(5) 0.8043(7) 0.080(3) Uani 0.812(6) 1 d PDU A 1
H89A H 0.1097 0.7214 0.7454 0.121 Uiso 0.812(6) 1 calc PR A 1
H89B H 0.0653 0.7523 0.8156 0.121 Uiso 0.812(6) 1 calc PR A 1
H89C H 0.1527 0.6955 0.8385 0.121 Uiso 0.812(6) 1 calc PR A 1
O7B O 0.362(2) 0.748(3) 0.838(3) 0.065(3) Uiso 0.188(6) 1 d PDU A 2
S1B S 0.2382(12) 0.7280(7) 0.8228(9) 0.070(3) Uiso 0.188(6) 1 d PDU A 2
C88B C 0.217(4) 0.721(2) 0.9238(17) 0.072(5) Uiso 0.188(6) 1 d PDU A 2
H88D H 0.2604 0.6859 0.9537 0.108 Uiso 0.188(6) 1 calc PR A 2
H88E H 0.1361 0.7154 0.9165 0.108 Uiso 0.188(6) 1 calc PR A 2
H88F H 0.2437 0.7594 0.9557 0.108 Uiso 0.188(6) 1 calc PR A 2
C89B C 0.154(3) 0.7976(14) 0.790(3) 0.068(5) Uiso 0.188(6) 1 d PDU A 2
H89D H 0.1516 0.8079 0.7326 0.103 Uiso 0.188(6) 1 calc PR A 2
H89E H 0.1888 0.8319 0.8266 0.103 Uiso 0.188(6) 1 calc PR A 2
H89F H 0.0766 0.7906 0.7913 0.103 Uiso 0.188(6) 1 calc PR A 2
O8 O 0.589(3) 0.7255(9) 0.9218(12) 0.071(2) Uani 0.506(4) 1 d PDU A 1
S2 S 0.5314(6) 0.7049(5) 0.9868(6) 0.0675(16) Uani 0.506(4) 1 d PDU A 1
C90 C 0.5701(16) 0.7612(9) 1.0677(9) 0.082(3) Uani 0.506(4) 1 d PDU A 1
H90A H 0.5338 0.8009 1.0467 0.123 Uiso 0.506(4) 1 calc PR A 1
H90B H 0.6529 0.7664 1.0868 0.123 Uiso 0.506(4) 1 calc PR A 1
H90C H 0.5447 0.7474 1.1142 0.123 Uiso 0.506(4) 1 calc PR A 1
C91 C 0.5990(18) 0.6364(7) 1.0356(11) 0.090(3) Uani 0.506(4) 1 d PDU A 1
H91A H 0.5818 0.6023 0.9954 0.135 Uiso 0.506(4) 1 calc PR A 1
H91B H 0.5711 0.6260 1.0822 0.135 Uiso 0.506(4) 1 calc PR A 1
H91C H 0.6815 0.6429 1.0563 0.135 Uiso 0.506(4) 1 calc PR A 1
O8B O 0.592(3) 0.7380(11) 0.9178(13) 0.070(2) Uani 0.396(5) 1 d PDU A 2
S2B S 0.5732(8) 0.7014(7) 0.9904(8) 0.071(2) Uani 0.396(5) 1 d PDU A 2
C90B C 0.638(2) 0.7426(11) 1.0854(10) 0.080(3) Uani 0.396(5) 1 d PDU A 2
H90D H 0.6058 0.7844 1.0813 0.120 Uiso 0.396(5) 1 calc PR A 2
H90E H 0.7204 0.7454 1.0951 0.120 Uiso 0.396(5) 1 calc PR A 2
H90F H 0.6238 0.7205 1.1317 0.120 Uiso 0.396(5) 1 calc PR A 2
C91B C 0.671(2) 0.6367(9) 1.0114(14) 0.082(3) Uani 0.396(5) 1 d PDU A 2
H91D H 0.6472 0.6072 0.9652 0.123 Uiso 0.396(5) 1 calc PR A 2
H91E H 0.6696 0.6162 1.0628 0.123 Uiso 0.396(5) 1 calc PR A 2
H91F H 0.7476 0.6516 1.0176 0.123 Uiso 0.396(5) 1 calc PR A 2
O8C O 0.577(6) 0.715(2) 0.916(4) 0.073(3) Uani 0.098(4) 1 d PDU A 3
S2C S 0.601(2) 0.6520(12) 0.9605(13) 0.075(3) Uani 0.098(4) 1 d PDU A 3
C90C C 0.489(4) 0.638(4) 1.005(4) 0.076(4) Uani 0.098(4) 1 d PDU A 3
H90G H 0.4149 0.6395 0.9612 0.115 Uiso 0.098(4) 1 calc PR A 3
H90H H 0.4907 0.6701 1.0466 0.115 Uiso 0.098(4) 1 calc PR A 3
H90I H 0.4990 0.5973 1.0316 0.115 Uiso 0.098(4) 1 calc PR A 3
C91C C 0.717(4) 0.664(4) 1.054(3) 0.075(4) Uani 0.098(4) 1 d PDU A 3
H91G H 0.7884 0.6653 1.0414 0.113 Uiso 0.098(4) 1 calc PR A 3
H91H H 0.7186 0.6306 1.0936 0.113 Uiso 0.098(4) 1 calc PR A 3
H91I H 0.7058 0.7039 1.0794 0.113 Uiso 0.098(4) 1 calc PR A 3
O9 O 0.3152(9) 0.8092(4) 0.2045(5) 0.1209(18) Uani 1 1 d D . .
H1 H 0.358(11) 0.805(6) 0.253(4) 0.181 Uiso 1 1 d D . .
H2 H 0.319(13) 0.8466(19) 0.193(8) 0.181 Uiso 1 1 d D . .
O10 O 0.3557(9) 0.6915(4) 0.1198(6) 0.1209(18) Uani 1 1 d D . .
H3 H 0.332(12) 0.668(4) 0.150(8) 0.181 Uiso 1 1 d D . .
H4 H 0.335(11) 0.727(2) 0.129(9) 0.181 Uiso 1 1 d D . .
O11 O 0.4473(19) 0.3522(8) 0.7692(11) 0.1209(18) Uani 0.471(11) 1 d PD B 1
H5 H 0.44(3) 0.379(10) 0.733(14) 0.181 Uiso 0.471(11) 1 d PD B 1
C92 C 0.468(2) 0.3642(12) 0.8566(12) 0.1209(18) Uani 0.471(11) 1 d PD B 1
H92A H 0.4279 0.3332 0.8795 0.181 Uiso 0.471(11) 1 calc PR B 1
H92B H 0.4397 0.4056 0.8637 0.181 Uiso 0.471(11) 1 calc PR B 1
H92C H 0.5497 0.3619 0.8859 0.181 Uiso 0.471(11) 1 calc PR B 1

loop_
_atom_site_aniso_label
_atom_site_aniso_U_11
_atom_site_aniso_U_22
_atom_site_aniso_U_33
_atom_site_aniso_U_23
_atom_site_aniso_U_13
_atom_site_aniso_U_12
Gd1 0.03362(14) 0.03977(14) 0.03192(13) 0.00030(17) 0.00782(10) 0.00050(19)
P1 0.0417(10) 0.0424(9) 0.0367(9) 0.0023(7) 0.0127(8) 0.0014(7)
P2 0.0467(10) 0.0550(10) 0.0349(9) 0.0018(7) 0.0062(8) 0.0000(8)
P3 0.0382(10) 0.0433(9) 0.0445(10) -0.0037(8) 0.0109(8) 0.0009(8)
P4 0.0365(10) 0.0497(10) 0.0462(10) -0.0091(9) 0.0070(9) -0.0037(8)
P5 0.0334(9) 0.0441(9) 0.0429(10) 0.0017(8) 0.0102(8) 0.0027(7)
P6 0.0405(10) 0.0422(9) 0.0450(10) 0.0023(8) 0.0155(8) -0.0040(8)
O1 0.047(3) 0.052(3) 0.038(2) 0.0002(18) 0.012(2) -0.0013(19)
O2 0.053(3) 0.064(3) 0.046(3) 0.006(2) 0.017(2) 0.005(2)
O3 0.044(3) 0.041(3) 0.047(3) -0.001(2) 0.003(2) 0.001(2)
O4 0.044(3) 0.051(3) 0.054(3) -0.011(2) 0.010(2) -0.004(2)
O5 0.038(3) 0.041(3) 0.060(3) 0.001(2) 0.013(2) 0.003(2)
O6 0.040(3) 0.053(3) 0.051(3) -0.003(2) 0.009(2) -0.002(2)
N1 0.044(3) 0.045(3) 0.037(2) 0.003(3) 0.011(2) 0.001(3)
N2 0.040(3) 0.067(3) 0.046(3) 0.018(4) 0.011(2) 0.001(4)
N3 0.041(3) 0.071(3) 0.044(3) 0.005(4) 0.008(2) 0.005(5)
C4 0.035(3) 0.047(5) 0.035(3) 0.001(3) 0.001(3) 0.000(3)
C5 0.048(4) 0.030(4) 0.036(3) 0.000(2) 0.011(3) -0.002(2)
C6 0.042(4) 0.050(4) 0.032(3) 0.000(3) 0.014(3) 0.001(3)
C7 0.060(5) 0.065(5) 0.047(4) 0.006(3) 0.025(4) -0.002(4)
C8 0.089(6) 0.056(5) 0.054(5) -0.005(4) 0.018(5) -0.018(4)
C9 0.101(7) 0.047(4) 0.071(6) 0.008(4) 0.037(5) -0.002(4)
C10 0.084(6) 0.064(5) 0.060(5) 0.015(4) 0.026(5) 0.008(4)
C11 0.061(5) 0.053(4) 0.053(4) 0.008(3) 0.022(4) 0.004(3)
C12 0.055(4) 0.056(3) 0.040(3) 0.007(5) 0.016(3) 0.020(5)
C13 0.081(6) 0.081(5) 0.083(6) 0.001(4) 0.046(5) 0.013(4)
C14 0.137(9) 0.126(8) 0.104(7) -0.007(10) 0.084(7) 0.005(12)
C15 0.124(10) 0.127(10) 0.054(6) 0.012(6) 0.038(6) 0.031(8)
C16 0.124(9) 0.060(5) 0.080(7) -0.016(5) 0.005(7) 0.037(6)
C17 0.073(6) 0.068(5) 0.060(5) 0.000(4) 0.016(4) 0.014(4)
C18 0.048(4) 0.071(5) 0.032(4) -0.005(3) -0.005(3) 0.009(4)
C19 0.067(5) 0.057(5) 0.054(5) 0.002(4) 0.000(4) 0.013(4)
C20 0.118(9) 0.078(7) 0.074(7) 0.005(5) -0.001(6) 0.026(6)
C21 0.110(10) 0.100(9) 0.096(9) -0.015(7) -0.006(7) 0.051(8)
C22 0.069(7) 0.133(10) 0.094(8) -0.020(8) 0.002(6) 0.028(7)
C23 0.055(5) 0.101(7) 0.059(5) -0.010(5) 0.005(4) 0.019(5)
C24 0.063(5) 0.073(5) 0.040(4) 0.007(4) 0.006(4) -0.010(4)
C25 0.076(7) 0.088(6) 0.106(8) -0.014(6) 0.018(6) -0.019(5)
C26 0.074(7) 0.124(10) 0.126(10) -0.005(8) 0.009(7) -0.059(7)
C27 0.145(12) 0.088(8) 0.080(7) -0.027(6) 0.028(8) -0.026(8)
C28 0.112(9) 0.091(7) 0.086(7) -0.033(6) 0.033(7) -0.019(7)
C29 0.089(6) 0.075(6) 0.056(5) -0.020(4) 0.011(5) -0.011(5)
N30 0.044(4) 0.055(4) 0.081(5) -0.014(3) 0.020(3) -0.006(3)
N31 0.054(4) 0.049(4) 0.093(5) -0.002(3) 0.024(4) -0.015(3)
N32 0.060(4) 0.049(4) 0.070(4) 0.001(3) 0.017(4) 0.000(3)
C33 0.050(4) 0.033(3) 0.052(4) 0.000(3) 0.011(4) -0.006(3)
C34 0.040(4) 0.053(4) 0.049(4) -0.012(3) 0.013(3) -0.008(3)
C35 0.042(4) 0.051(4) 0.048(4) -0.003(3) 0.006(3) 0.001(3)
C36 0.048(4) 0.066(5) 0.063(5) -0.016(4) 0.013(4) -0.003(4)
C37 0.094(7) 0.084(6) 0.091(7) -0.029(5) 0.039(6) -0.013(6)
C38 0.078(8) 0.130(10) 0.058(6) -0.010(6) 0.032(6) 0.006(7)
C39 0.050(5) 0.091(6) 0.067(5) 0.012(5) 0.016(4) -0.011(5)
C40 0.069(5) 0.058(5) 0.058(5) -0.003(4) 0.020(4) -0.003(4)
C41 0.046(4) 0.059(4) 0.042(4) -0.011(3) 0.006(3) 0.001(3)
C42 0.066(7) 0.127(9) 0.087(7) 0.013(7) -0.011(6) -0.025(6)
C43 0.091(9) 0.141(12) 0.088(9) -0.006(8) -0.027(7) -0.038(8)
C44 0.093(9) 0.136(10) 0.059(6) -0.031(7) -0.004(6) 0.009(7)
C45 0.090(8) 0.200(13) 0.048(6) -0.002(7) 0.011(6) 0.001(8)
C46 0.061(6) 0.144(9) 0.065(6) -0.011(6) 0.016(5) 0.008(6)
C47 0.048(4) 0.050(4) 0.042(4) 0.003(3) 0.012(3) 0.003(3)
C48 0.060(5) 0.134(8) 0.040(4) 0.010(5) 0.014(4) 0.009(5)
C49 0.081(7) 0.138(9) 0.050(5) -0.013(5) 0.004(5) -0.013(6)
C50 0.077(7) 0.124(8) 0.058(6) -0.015(5) 0.027(5) -0.006(6)
C51 0.062(6) 0.109(8) 0.068(6) -0.008(5) 0.031(5) 0.015(5)
C52 0.067(5) 0.081(6) 0.053(5) -0.003(4) 0.023(4) 0.019(4)
C53 0.051(4) 0.047(4) 0.040(4) 0.000(3) 0.011(3) -0.003(3)
C54 0.071(6) 0.055(5) 0.057(5) -0.001(4) 0.003(4) 0.001(4)
C55 0.091(7) 0.058(5) 0.066(5) 0.017(4) 0.012(5) 0.020(5)
C56 0.063(5) 0.091(7) 0.057(5) 0.027(5) 0.004(4) 0.013(5)
C57 0.056(5) 0.072(5) 0.051(5) 0.004(4) 0.005(4) -0.001(4)
C58 0.045(4) 0.054(4) 0.060(5) 0.005(4) 0.016(4) 0.010(4)
N59 0.057(4) 0.044(3) 0.064(4) -0.004(3) 0.024(3) -0.004(3)
N60 0.062(4) 0.044(3) 0.057(4) -0.001(3) 0.023(3) 0.003(3)
N61 0.050(4) 0.047(3) 0.057(4) 0.001(3) 0.020(3) 0.008(3)
C62 0.039(4) 0.049(4) 0.034(4) 0.002(3) 0.009(3) 0.005(3)
C63 0.044(4) 0.041(4) 0.047(4) -0.007(3) 0.017(3) -0.008(3)
C64 0.044(4) 0.054(4) 0.038(4) 0.005(3) 0.014(3) -0.007(3)
C65 0.065(6) 0.068(5) 0.062(5) -0.003(4) 0.011(5) -0.011(4)
C66 0.064(6) 0.090(6) 0.056(5) 0.009(5) -0.007(4) -0.007(5)
C67 0.082(7) 0.113(8) 0.047(5) -0.009(5) 0.006(5) -0.034(6)
C68 0.081(6) 0.077(6) 0.056(5) -0.021(4) 0.016(5) -0.015(5)
C69 0.073(5) 0.052(4) 0.067(5) -0.004(4) 0.032(5) -0.003(4)
C70 0.055(5) 0.067(5) 0.046(4) 0.010(4) 0.019(4) 0.009(4)
C71 0.173(13) 0.083(7) 0.108(8) -0.005(6) 0.100(9) -0.011(7)
C72 0.209(16) 0.118(10) 0.149(12) -0.022(9) 0.138(12) -0.038(10)
C73 0.105(10) 0.145(12) 0.120(10) 0.034(9) 0.082(9) 0.023(8)
C74 0.080(7) 0.116(8) 0.098(8) 0.012(7) 0.042(6) -0.027(6)
C75 0.086(6) 0.082(6) 0.067(6) 0.003(5) 0.035(5) -0.017(5)
C76 0.047(4) 0.040(4) 0.058(5) -0.001(3) 0.018(4) -0.006(3)
C77 0.052(5) 0.108(7) 0.065(5) -0.003(5) 0.021(4) 0.002(5)
C78 0.054(6) 0.119(9) 0.104(9) -0.013(7) 0.045(6) -0.018(6)
C79 0.103(8) 0.081(6) 0.065(6) -0.012(5) 0.050(6) -0.020(6)
C80 0.116(9) 0.105(7) 0.049(5) 0.007(5) 0.035(6) 0.014(6)
C81 0.065(5) 0.097(6) 0.057(5) -0.006(5) 0.018(4) 0.009(5)
C82 0.039(4) 0.057(4) 0.046(4) 0.002(3) 0.012(3) 0.005(3)
C83 0.051(5) 0.081(6) 0.068(5) 0.019(5) 0.007(4) 0.010(4)
C84 0.053(6) 0.101(7) 0.069(6) 0.015(6) 0.003(5) 0.014(5)
C85 0.042(6) 0.158(11) 0.054(6) 0.004(7) -0.006(4) 0.001(7)
C86 0.097(8) 0.114(9) 0.107(9) -0.037(7) -0.020(7) 0.005(7)
C87 0.070(6) 0.092(7) 0.082(7) -0.026(5) -0.011(5) 0.016(5)
O7 0.058(2) 0.058(3) 0.060(3) 0.007(3) 0.029(2) 0.001(3)
S1 0.0550(15) 0.0611(17) 0.0778(16) 0.0010(12) 0.0359(13) 0.0044(12)
C88 0.081(5) 0.088(5) 0.081(4) -0.017(4) 0.041(4) -0.002(5)
C89 0.062(4) 0.095(6) 0.089(5) -0.005(4) 0.030(4) -0.013(4)
O8 0.073(4) 0.087(4) 0.049(3) 0.011(3) 0.013(3) 0.008(5)
S2 0.072(4) 0.084(3) 0.040(2) 0.0154(19) 0.007(3) 0.003(3)
C90 0.085(7) 0.101(6) 0.052(5) 0.002(5) 0.012(5) 0.004(6)
C91 0.096(6) 0.095(5) 0.065(5) 0.022(4) 0.006(6) 0.011(6)
O8B 0.074(4) 0.086(4) 0.046(3) 0.013(3) 0.011(4) 0.008(5)
S2B 0.084(5) 0.081(3) 0.040(3) 0.011(2) 0.007(4) 0.010(4)
C90B 0.090(7) 0.092(6) 0.047(4) 0.010(5) 0.005(5) 0.004(6)
C91B 0.090(7) 0.091(5) 0.057(6) 0.020(5) 0.012(6) 0.016(6)
O8C 0.078(5) 0.088(4) 0.047(4) 0.011(4) 0.009(4) 0.009(5)
S2C 0.080(5) 0.089(4) 0.049(4) 0.011(4) 0.008(4) 0.008(5)
C90C 0.082(6) 0.089(7) 0.051(6) 0.013(6) 0.010(6) 0.007(7)
C91C 0.081(6) 0.088(7) 0.048(6) 0.013(6) 0.008(6) 0.007(7)
O9 0.156(5) 0.108(4) 0.111(4) 0.004(3) 0.060(4) -0.018(4)
O10 0.156(5) 0.108(4) 0.111(4) 0.004(3) 0.060(4) -0.018(4)
O11 0.156(5) 0.108(4) 0.111(4) 0.004(3) 0.060(4) -0.018(4)
C92 0.156(5) 0.108(4) 0.111(4) 0.004(3) 0.060(4) -0.018(4)

loop_
_atom_type_symbol
_atom_type_description
_atom_type_scat_dispersion_real
_atom_type_scat_dispersion_imag
_atom_type_scat_source
C C 0.0033 0.0016 'International Tables Vol C Tables 4.2.6.8 and 6.1.1.4'
H H 0.0000 0.0000 'International Tables Vol C Tables 4.2.6.8 and 6.1.1.4'
N N 0.0061 0.0033 'International Tables Vol C Tables 4.2.6.8 and 6.1.1.4'
O O 0.0106 0.0060 'International Tables Vol C Tables 4.2.6.8 and 6.1.1.4'
P P 0.1023 0.0942 'International Tables Vol C Tables 4.2.6.8 and 6.1.1.4'
S S 0.1246 0.1234 'International Tables Vol C Tables 4.2.6.8 and 6.1.1.4'
Gd Gd -0.1653 3.9035 'International Tables Vol C Tables 4.2.6.8 and 6.1.1.4'

loop_
_geom_angle_atom_site_label_1
_geom_angle_atom_site_label_2
_geom_angle_atom_site_label_3
_geom_angle
O8B Gd1 O3 96.3(6)
O8B Gd1 O6 95.0(6)
O3 Gd1 O6 142.57(14)
O8B Gd1 O1 144.6(9)
O3 Gd1 O1 90.65(16)
O6 Gd1 O1 100.22(15)
O8B Gd1 O5 78.8(8)
O3 Gd1 O5 146.03(17)
O6 Gd1 O5 71.29(17)
O1 Gd1 O5 76.30(16)
O8B Gd1 O7B 69.5(14)
O3 Gd1 O7B 74.0(15)
O6 Gd1 O7B 76.9(16)
O1 Gd1 O7B 145.1(11)
O5 Gd1 O7B 132.3(14)
O8B Gd1 O4 71.7(8)
O3 Gd1 O4 70.34(17)
O6 Gd1 O4 146.85(17)
O1 Gd1 O4 78.25(16)
O5 Gd1 O4 76.28(14)
O7B Gd1 O4 122.9(14)
O8B Gd1 O7 73.2(9)
O3 Gd1 O7 73.9(4)
O6 Gd1 O7 75.5(4)
O1 Gd1 O7 141.5(3)
O5 Gd1 O7 133.9(3)
O7B Gd1 O7 3.8(14)
O4 Gd1 O7 125.7(4)
O8B Gd1 O8C 12.4(15)
O3 Gd1 O8C 106.1(18)
O6 Gd1 O8C 82.7(16)
O1 Gd1 O8C 148.6(19)
O5 Gd1 O8C 75.1(19)
O7B Gd1 O8C 66(2)
O4 Gd1 O8C 82.6(16)
O7 Gd1 O8C 69.7(19)
O8B Gd1 O8 6.2(11)
O3 Gd1 O8 101.5(5)
O6 Gd1 O8 88.9(6)
O1 Gd1 O8 146.6(7)
O5 Gd1 O8 76.4(6)
O7B Gd1 O8 68.3(13)
O4 Gd1 O8 76.9(6)
O7 Gd1 O8 71.9(7)
O8C Gd1 O8 6.3(19)
O8B Gd1 N1 149.6(9)
O3 Gd1 N1 77.36(18)
O6 Gd1 N1 74.92(19)
O1 Gd1 N1 65.68(15)
O5 Gd1 N1 122.56(17)
O7B Gd1 N1 80.2(11)
O4 Gd1 N1 130.69(18)
O7 Gd1 N1 76.5(3)
O8C Gd1 N1 143.1(17)
O8 Gd1 N1 147.2(7)
O1 P1 C5 105.3(3)
O1 P1 C12 113.4(3)
C5 P1 C12 110.0(3)
O1 P1 C6 110.7(3)
C5 P1 C6 109.0(3)
C12 P1 C6 108.3(4)
O2 P2 C4 110.2(3)
O2 P2 C24 110.2(3)
C4 P2 C24 110.8(3)
O2 P2 C18 111.9(3)
C4 P2 C18 104.9(3)
C24 P2 C18 108.7(4)
O3 P3 C33 111.7(3)
O3 P3 C47 112.6(3)
C33 P3 C47 105.1(3)
O3 P3 C53 111.4(3)
C33 P3 C53 109.2(3)
C47 P3 C53 106.5(3)
O4 P4 C34 113.5(3)
O4 P4 C35 110.7(3)
C34 P4 C35 107.7(3)
O4 P4 C41 110.2(3)
C34 P4 C41 106.3(3)
C35 P4 C41 108.4(3)
O5 P5 C62 113.7(3)
O5 P5 C76 110.3(3)
C62 P5 C76 106.5(3)
O5 P5 C82 111.2(3)
C62 P5 C82 109.0(3)
C76 P5 C82 105.7(3)
O6 P6 C63 114.4(3)
O6 P6 C64 110.2(3)
C63 P6 C64 107.5(3)
O6 P6 C70 109.8(3)
C63 P6 C70 107.5(3)
C64 P6 C70 107.1(3)
P1 O1 Gd1 131.1(2)
P3 O3 Gd1 167.6(3)
P4 O4 Gd1 165.4(3)
P5 O5 Gd1 165.8(3)
P6 O6 Gd1 165.7(3)
N2 N1 C5 108.1(5)
N2 N1 Gd1 129.9(3)
C5 N1 Gd1 121.6(4)
N3 N2 N1 110.3(4)
N2 N3 C4 107.6(4)
N3 C4 C5 107.2(5)
N3 C4 P2 122.3(4)
C5 C4 P2 130.5(5)
N1 C5 C4 106.8(5)
N1 C5 P1 113.5(4)
C4 C5 P1 139.0(5)
C7 C6 C11 120.9(6)
C7 C6 P1 118.3(5)
C11 C6 P1 120.7(5)
C6 C7 C8 119.6(7)
C9 C8 C7 120.6(8)
C8 C9 C10 120.4(8)
C11 C10 C9 119.5(8)
C10 C11 C6 119.0(7)
C17 C12 C13 118.9(7)
C17 C12 P1 121.5(6)
C13 C12 P1 119.6(8)
C14 C13 C12 121.8(11)
C15 C14 C13 119.5(11)
C14 C15 C16 121.9(10)
C15 C16 C17 120.4(9)
C12 C17 C16 117.4(9)
C19 C18 C23 119.3(8)
C19 C18 P2 118.8(6)
C23 C18 P2 121.8(7)
C18 C19 C20 120.8(9)
C21 C20 C19 119.9(11)
C22 C21 C20 119.6(11)
C21 C22 C23 121.7(11)
C22 C23 C18 118.6(10)
C25 C24 C29 118.3(8)
C25 C24 P2 124.9(7)
C29 C24 P2 116.4(6)
C24 C25 C26 118.2(10)
C27 C26 C25 119.4(10)
C28 C27 C26 121.2(10)
C27 C28 C29 120.8(11)
C28 C29 C24 121.9(10)
N31 N30 C34 107.8(6)
N30 N31 N32 110.7(6)
N31 N32 C33 106.4(6)
N32 C33 C34 107.2(6)
N32 C33 P3 116.9(5)
C34 C33 P3 135.8(5)
N30 C34 C33 107.8(6)
N30 C34 P4 119.0(5)
C33 C34 P4 133.1(5)
C36 C35 C40 118.5(7)
C36 C35 P4 117.8(6)
C40 C35 P4 123.7(6)
C37 C36 C35 119.5(8)
C38 C37 C36 121.0(9)
C37 C38 C39 121.2(9)
C40 C39 C38 119.5(9)
C39 C40 C35 120.3(8)
C46 C41 C42 119.2(8)
C46 C41 P4 117.6(6)
C42 C41 P4 123.2(7)
C41 C42 C43 118.5(11)
C44 C43 C42 122.1(12)
C43 C44 C45 119.4(11)
C44 C45 C46 119.6(11)
C41 C46 C45 121.1(10)
C48 C47 C52 117.3(7)
C48 C47 P3 120.6(6)
C52 C47 P3 122.0(6)
C47 C48 C49 121.1(8)
C50 C49 C48 120.0(9)
C51 C50 C49 120.9(9)
C50 C51 C52 119.9(9)
C51 C52 C47 120.7(8)
C54 C53 C58 120.6(7)
C54 C53 P3 122.9(6)
C58 C53 P3 116.2(5)
C53 C54 C55 119.9(8)
C56 C55 C54 120.0(8)
C57 C56 C55 119.7(8)
C56 C57 C58 121.0(8)
C53 C58 C57 118.6(7)
C63 N59 N60 106.9(6)
N61 N60 N59 110.6(5)
N60 N61 C62 108.2(5)
N61 C62 C63 106.2(6)
N61 C62 P5 119.5(5)
C63 C62 P5 134.3(5)
N59 C63 C62 108.1(6)
N59 C63 P6 118.4(5)
C62 C63 P6 133.3(5)
C65 C64 C69 118.5(7)
C65 C64 P6 117.6(6)
C69 C64 P6 123.8(6)
C64 C65 C66 120.9(8)
C67 C66 C65 118.4(9)
C68 C67 C66 122.1(8)
C67 C68 C69 119.8(8)
C68 C69 C64 120.2(8)
C71 C70 C75 117.9(8)
C71 C70 P6 121.2(7)
C75 C70 P6 120.8(6)
C70 C71 C72 121.8(11)
C73 C72 C71 120.1(12)
C72 C73 C74 120.4(11)
C73 C74 C75 121.5(11)
C74 C75 C70 118.0(9)
C77 C76 C81 119.2(7)
C77 C76 P5 124.5(6)
C81 C76 P5 116.2(6)
C76 C77 C78 118.8(9)
C79 C78 C77 121.4(10)
C78 C79 C80 120.5(9)
C79 C80 C81 120.2(9)
C80 C81 C76 119.7(8)
C87 C82 C83 119.4(8)
C87 C82 P5 116.6(6)
C83 C82 P5 124.0(6)
C84 C83 C82 120.4(9)
C85 C84 C83 119.6(10)
C86 C85 C84 121.0(10)
C85 C86 C87 120.2(11)
C82 C87 C86 119.4(10)
S1 O7 Gd1 138.4(7)
O7 S1 C88 104.6(6)
O7 S1 C89 104.9(6)
C88 S1 C89 98.2(5)
S1B O7B Gd1 143(3)
O7B S1B C88B 107.3(18)
O7B S1B C89B 105.6(19)
C88B S1B C89B 97.0(14)
S2 O8 Gd1 132.3(18)
O8 S2 C91 108.5(12)
O8 S2 C90 106.1(10)
C91 S2 C90 103.6(10)
S2B O8B Gd1 141(2)
O8B S2B C90B 109.0(12)
O8B S2B C91B 107.4(13)
C90B S2B C91B 97.0(11)
S2C O8C Gd1 137(5)
O8C S2C C90C 108(2)
O8C S2C C91C 106(2)
C90C S2C C91C 99.2(18)

loop_
_geom_bond_atom_site_label_1
_geom_bond_atom_site_label_2
_geom_bond_distance
Gd1 O8B 2.34(2)
Gd1 O3 2.354(5)
Gd1 O6 2.359(5)
Gd1 O1 2.371(4)
Gd1 O5 2.374(5)
Gd1 O7B 2.38(3)
Gd1 O4 2.378(5)
Gd1 O7 2.385(7)
Gd1 O8C 2.40(5)
Gd1 O8 2.440(19)
Gd1 N1 2.681(5)
P1 O1 1.506(5)
P1 C5 1.778(6)
P1 C12 1.805(7)
P1 C6 1.814(7)
P2 O2 1.467(5)
P2 C4 1.781(6)
P2 C24 1.799(8)
P2 C18 1.801(7)
P3 O3 1.506(5)
P3 C33 1.782(7)
P3 C47 1.799(7)
P3 C53 1.816(7)
P4 O4 1.487(5)
P4 C34 1.775(7)
P4 C35 1.787(7)
P4 C41 1.808(7)
P5 O5 1.492(5)
P5 C62 1.780(7)
P5 C76 1.797(7)
P5 C82 1.803(7)
P6 O6 1.486(5)
P6 C63 1.793(7)
P6 C64 1.805(7)
P6 C70 1.817(7)
N1 N2 1.342(6)
N1 C5 1.348(7)
N2 N3 1.323(6)
N3 C4 1.364(8)
C4 C5 1.393(8)
C6 C7 1.352(9)
C6 C11 1.388(9)
C7 C8 1.382(10)
C8 C9 1.338(11)
C9 C10 1.394(12)
C10 C11 1.371(10)
C12 C17 1.370(13)
C12 C13 1.383(11)
C13 C14 1.354(13)
C14 C15 1.317(19)
C15 C16 1.342(15)
C16 C17 1.426(13)
C18 C19 1.367(11)
C18 C23 1.392(11)
C19 C20 1.368(12)
C20 C21 1.368(16)
C21 C22 1.351(16)
C22 C23 1.372(14)
C24 C25 1.369(12)
C24 C29 1.389(11)
C25 C26 1.444(15)
C26 C27 1.356(16)
C27 C28 1.319(15)
C28 C29 1.348(12)
N30 N31 1.330(8)
N30 C34 1.353(9)
N31 N32 1.354(8)
N32 C33 1.373(9)
C33 C34 1.389(10)
C35 C36 1.390(10)
C35 C40 1.408(10)
C36 C37 1.374(12)
C37 C38 1.341(14)
C38 C39 1.372(14)
C39 C40 1.365(11)
C41 C46 1.349(12)
C41 C42 1.359(12)
C42 C43 1.402(15)
C43 C44 1.318(17)
C44 C45 1.353(16)
C45 C46 1.388(13)
C47 C48 1.371(10)
C47 C52 1.391(10)
C48 C49 1.376(12)
C49 C50 1.347(13)
C50 C51 1.341(13)
C51 C52 1.380(11)
C53 C54 1.361(10)
C53 C58 1.377(10)
C54 C55 1.376(11)
C55 C56 1.371(12)
C56 C57 1.357(11)
C57 C58 1.382(10)
N59 C63 1.339(8)
N59 N60 1.346(8)
N60 N61 1.318(8)
N61 C62 1.353(8)
C62 C63 1.396(9)
C64 C65 1.367(10)
C64 C69 1.392(10)
C65 C66 1.381(11)
C66 C67 1.360(13)
C67 C68 1.341(13)
C68 C69 1.364(11)
C70 C71 1.326(12)
C70 C75 1.408(11)
C71 C72 1.371(15)
C72 C73 1.302(17)
C73 C74 1.342(16)
C74 C75 1.361(12)
C76 C77 1.364(11)
C76 C81 1.401(11)
C77 C78 1.421(13)
C78 C79 1.319(14)
C79 C80 1.366(13)
C80 C81 1.383(12)
C82 C87 1.343(11)
C82 C83 1.388(10)
C83 C84 1.358(12)
C84 C85 1.345(16)
C85 C86 1.339(16)
C86 C87 1.391(14)
O7 S1 1.512(10)
S1 C88 1.771(9)
S1 C89 1.773(8)
O7B S1B 1.504(18)
S1B C88B 1.776(15)
S1B C89B 1.777(15)
O8 S2 1.516(13)
S2 C91 1.735(12)
S2 C90 1.746(12)
O8B S2B 1.505(13)
S2B C90B 1.757(13)
S2B C91B 1.768(14)
O8C S2C 1.509(18)
S2C C90C 1.759(16)
S2C C91C 1.763(16)
O11 C92 1.416(10)

loop_
_geom_hbond_atom_site_label_D
_geom_hbond_atom_site_label_H
_geom_hbond_atom_site_label_A
_geom_hbond_distance_DH
_geom_hbond_distance_HA
_geom_hbond_distance_DA
_geom_hbond_angle_DHA
_geom_hbond_site_symmetry_A
O9 H1 O2 0.817(10) 2.33(14) 2.773(10) 115(13) .
O9 H2 N60 0.818(10) 2.30(7) 3.044(10) 151(13) 2_656
O10 H3 N31 0.823(10) 2.51(8) 3.136(11) 133(10) 2_646
O10 H4 O9 0.827(10) 2.19(6) 2.974(12) 158(13) .
O11 H5 N59 0.819(10) 2.4(3) 2.911(17) 124(27) .
